data_7100156
loop_
_publ_author_name
'T. C. W. Mak'
'Xu-Dong Chen'

_publ_section_title
;
Order of coordinating ability of polyatomic monoanions
established from their interaction with a disilver(I) metallacyclophane
skeleton
;
_journal_name_full 'Chemical Communications'
_journal_paper_doi 10.1039/b505919d
_journal_year 2005
_chemical_formula_sum 'C11 H8 Ag N3 O3'
_chemical_formula_weight 338.07
_space_group_IT_number 61
_symmetry_cell_setting orthorhombic
_symmetry_space_group_name_Hall '-P 2ac 2ab'
_symmetry_space_group_name_H-M 'P b c a'
_cell_angle_alpha 90.00
_cell_angle_beta 90.00
_cell_angle_gamma 90.00
_cell_formula_units_Z 8
_cell_length_a 7.1774(4)
_cell_length_b 15.4432(9)
_cell_length_c 20.6586(11)
_cell_measurement_temperature 293(2)
_cell_volume 2289.8(2)
_diffrn_ambient_temperature 293(2)
_exptl_crystal_density_diffrn 1.961
_cod_depositor_comments
;
The following automatic conversions were performed:
'_symmetry_cell_setting' value 'Orthorhombic' changed to 'orthorhombic'
according to '/home/saulius/struct/CIF-dictionaries/cif_core.dic'
dictionary named 'cif_core.dic' version 2.4.1 from 2010-06-29.

Automatic conversion script
Id: cif_fix_enum 1527 2010-12-29 10:47:43Z saulius 
;
_cod_database_code 7100156

loop_
_symmetry_equiv_pos_as_xyz
'x, y, z'
'-x+1/2, -y, z+1/2'
'-x, y+1/2, -z+1/2'
'x+1/2, -y+1/2, -z'
'-x, -y, -z'
'x-1/2, y, -z-1/2'
'x, -y-1/2, z-1/2'
'-x-1/2, y-1/2, z'

loop_
_atom_site_label
_atom_site_type_symbol
_atom_site_fract_x
_atom_site_fract_y
_atom_site_fract_z
_atom_site_U_iso_or_equiv
_atom_site_adp_type
_atom_site_occupancy
_atom_site_symmetry_multiplicity
_atom_site_calc_flag
_atom_site_refinement_flags
_atom_site_disorder_assembly
_atom_site_disorder_group
Ag1 Ag 0.36277(3) 0.325699(12) 0.454064(9) 0.04160(9) Uani 1 1 d . . .
N1 N 0.4818(3) 0.28679(12) 0.35340(9) 0.0359(4) Uani 1 1 d . . .
N2 N 0.5555(3) 0.59032(13) 0.45825(9) 0.0365(4) Uani 1 1 d . . .
C1 C 0.5402(4) 0.20447(16) 0.34761(13) 0.0460(6) Uani 1 1 d . . .
H1A H 0.5646 0.1732 0.3852 0.055 Uiso 1 1 calc R . .
C2 C 0.5660(4) 0.16383(17) 0.28841(16) 0.0546(7) Uani 1 1 d . . .
H2A H 0.6056 0.1066 0.2864 0.066 Uiso 1 1 calc R . .
C3 C 0.5320(4) 0.2097(2) 0.23323(14) 0.0544(7) Uani 1 1 d . . .
H3A H 0.5483 0.1839 0.1929 0.065 Uiso 1 1 calc R . .
C4 C 0.4731(4) 0.29516(18) 0.23756(11) 0.0446(5) Uani 1 1 d . . .
H4A H 0.4494 0.3275 0.2005 0.054 Uiso 1 1 calc R . .
C5 C 0.4505(3) 0.33086(14) 0.29852(10) 0.0338(4) Uani 1 1 d . . .
C6 C 0.3841(3) 0.42280(15) 0.30405(11) 0.0361(5) Uani 1 1 d . . .
C7 C 0.6740(3) 0.53204(15) 0.43335(11) 0.0359(4) Uani 1 1 d . . .
H7A H 0.7949 0.5302 0.4494 0.043 Uiso 1 1 calc R . .
C8 C 0.6250(3) 0.47442(15) 0.38487(11) 0.0344(4) Uani 1 1 d . . .
H8A H 0.7104 0.4342 0.3693 0.041 Uiso 1 1 calc R . .
C9 C 0.4453(3) 0.47810(13) 0.36003(10) 0.0312(4) Uani 1 1 d . . .
C10 C 0.3225(3) 0.53880(15) 0.38521(12) 0.0379(5) Uani 1 1 d . . .
H10A H 0.2016 0.5430 0.3693 0.045 Uiso 1 1 calc R . .
C11 C 0.3822(3) 0.59291(16) 0.43428(12) 0.0394(5) Uani 1 1 d . . .
H11A H 0.2985 0.6328 0.4514 0.047 Uiso 1 1 calc R . .
O1 O 0.2826(3) 0.45342(12) 0.26280(9) 0.0550(5) Uani 1 1 d . . .
N3 N 0.4495(4) 0.15903(18) 0.54885(12) 0.0552(6) Uani 1 1 d . . .
O2 O 0.5399(3) 0.19821(15) 0.50734(11) 0.0612(5) Uani 1 1 d . . .
O3 O 0.5450(3) 0.1250(2) 0.59126(11) 0.0803(8) Uani 1 1 d . . .

loop_
_atom_site_aniso_label
_atom_site_aniso_U_11
_atom_site_aniso_U_22
_atom_site_aniso_U_33
_atom_site_aniso_U_23
_atom_site_aniso_U_13
_atom_site_aniso_U_12
Ag1 0.04908(14) 0.04190(13) 0.03381(12) -0.00558(7) 0.00119(7) 0.00050(7)
N1 0.0421(10) 0.0310(9) 0.0346(9) -0.0015(7) 0.0035(7) 0.0018(8)
N2 0.0449(11) 0.0327(9) 0.0319(9) -0.0017(7) 0.0032(7) -0.0029(8)
C1 0.0530(14) 0.0337(11) 0.0514(14) -0.0007(10) 0.0075(11) 0.0037(10)
C2 0.0541(16) 0.0374(13) 0.0724(19) -0.0162(12) 0.0150(14) -0.0007(11)
C3 0.0524(15) 0.0594(16) 0.0513(15) -0.0255(13) 0.0123(12) -0.0052(13)
C4 0.0465(13) 0.0529(14) 0.0344(12) -0.0107(10) 0.0027(9) -0.0082(11)
C5 0.0362(10) 0.0334(10) 0.0318(10) -0.0036(8) 0.0004(8) -0.0054(8)
C6 0.0446(12) 0.0338(10) 0.0300(10) 0.0025(8) -0.0050(8) -0.0052(9)
C7 0.0358(10) 0.0381(11) 0.0337(10) -0.0026(9) -0.0004(8) -0.0031(9)
C8 0.0350(10) 0.0354(10) 0.0327(10) -0.0032(8) 0.0023(8) 0.0021(8)
C9 0.0388(11) 0.0273(9) 0.0274(9) 0.0022(7) -0.0019(8) -0.0019(8)
C10 0.0371(11) 0.0351(11) 0.0416(11) 0.0010(9) -0.0047(9) 0.0041(9)
C11 0.0452(12) 0.0327(11) 0.0403(12) -0.0024(9) 0.0055(9) 0.0056(9)
O1 0.0743(13) 0.0462(10) 0.0446(10) 0.0025(8) -0.0258(9) 0.0002(9)
N3 0.0444(13) 0.0685(16) 0.0525(14) 0.0115(11) -0.0036(10) -0.0022(11)
O2 0.0564(12) 0.0663(13) 0.0609(12) 0.0216(10) 0.0034(10) 0.0093(10)
O3 0.0651(14) 0.116(2) 0.0594(14) 0.0330(15) 0.0003(11) 0.0020(14)

loop_
_geom_bond_atom_site_label_1
_geom_bond_atom_site_label_2
_geom_bond_distance
_geom_bond_site_symmetry_2
_geom_bond_publ_flag
Ag1 N2 2.3037(19) 5_666 ?
Ag1 N1 2.3273(18) . ?
Ag1 O2 2.478(2) 4_456 ?
Ag1 O3 2.580(2) 4_456 ?
Ag1 O2 2.589(2) . ?
N1 C5 1.341(3) . ?
N1 C1 1.344(3) . ?
N2 C11 1.340(3) . ?
N2 C7 1.341(3) . ?
N2 Ag1 2.3037(19) 5_666 ?
C1 C2 1.387(4) . ?
C2 C3 1.364(5) . ?
C3 C4 1.388(4) . ?
C4 C5 1.384(3) . ?
C5 C6 1.502(3) . ?
C6 O1 1.217(3) . ?
C6 C9 1.503(3) . ?
C7 C8 1.385(3) . ?
C8 C9 1.389(3) . ?
C9 C10 1.388(3) . ?
C10 C11 1.382(3) . ?
N3 O3 1.230(3) . ?
N3 O2 1.234(3) . ?
O2 Ag1 2.478(2) 4_556 ?
O3 Ag1 2.580(2) 4_556 ?
